data_2005412
loop_
_publ_author_name
'Moriwaki, H.'
'Kawamoto, T.'
'Oshima, T.'

_publ_section_title
;
 Half-Chair Conformation of
 <i>trans</i>-1,4-Dimethyl-7,7-diphenylbicyclo[4.1.0]hepta-2,5-dione
;
_journal_issue 9
_journal_name_full 'Acta Crystallographica Section C'
_journal_page_first 2269
_journal_page_last 2271
_journal_paper_doi 10.1107/S0108270196003435
_journal_volume 52
_journal_year 1996
_chemical_formula_moiety 'C21 H20 O2'
_chemical_formula_sum 'C21 H20 O2'
_chemical_formula_weight 304.37
_chemical_name_systematic
;
trans-1,4-dimethyl-7,7-diphenylbicyclo[4.1.0]hepta-2,5-dione
;
_space_group_IT_number 14
_symmetry_cell_setting monoclinic
_symmetry_space_group_name_Hall '-P 2yab'
_symmetry_space_group_name_H-M 'P 1 21/a 1'
_atom_type_scat_source IntTabIV
_cell_angle_alpha 90.
_cell_angle_beta 96.36(3)
_cell_angle_gamma 90.
_cell_formula_units_Z 4
_cell_length_a 8.925(4)
_cell_length_b 23.480(12)
_cell_length_c 8.049(3)
_cell_measurement_reflns_used 22
_cell_measurement_temperature 296
_cell_measurement_theta_max 17.5
_cell_measurement_theta_min 15.9
_cell_volume 1676.4(13)
_computing_cell_refinement Crystan-GM
_computing_data_collection Crystan-GM
_computing_data_reduction Crystan-GM
_computing_molecular_graphics Crystan-GM
_computing_publication_material Crystan-GM
_computing_structure_refinement Crystan-GM
_computing_structure_solution Crystan-GM
_diffrn_ambient_temperature 296
_diffrn_measurement_device 'Mac Science MXC3'
_diffrn_measurement_method \q/\w
_diffrn_radiation_monochromator graphite
_diffrn_radiation_source xray_tube
_diffrn_radiation_type MoK\a
_diffrn_radiation_wavelength 0.71073
_diffrn_reflns_av_R_equivalents 0.045
_diffrn_reflns_limit_h_max 11
_diffrn_reflns_limit_h_min 0
_diffrn_reflns_limit_k_max 0
_diffrn_reflns_limit_k_min -30
_diffrn_reflns_limit_l_max 10
_diffrn_reflns_limit_l_min -10
_diffrn_reflns_number 4531
_diffrn_reflns_theta_max 27.5
_diffrn_standards_decay_% 'not significant'
_diffrn_standards_interval_count 100
_diffrn_standards_number 3
_exptl_absorpt_coefficient_mu 0.071
_exptl_absorpt_correction_T_max 0.998
_exptl_absorpt_correction_T_min 0.817
_exptl_absorpt_correction_type refdelf
_exptl_crystal_colour colourless
_exptl_crystal_density_diffrn 1.21
_exptl_crystal_density_meas 1.21
_exptl_crystal_density_method flotation
_exptl_crystal_description prism
_exptl_crystal_F_000 648
_exptl_crystal_size_max 0.50
_exptl_crystal_size_mid 0.35
_exptl_crystal_size_min 0.30
_refine_diff_density_max 0.68
_refine_diff_density_min -0.42
_refine_ls_extinction_coef 0.0000
_refine_ls_extinction_method 'Larson (1970)'
_refine_ls_goodness_of_fit_obs 0.81
_refine_ls_hydrogen_treatment refU
_refine_ls_matrix_type full
_refine_ls_number_parameters 228
_refine_ls_number_reflns 2597
_refine_ls_R_factor_obs 0.0699
_refine_ls_shift/esd_max 0.0180
_refine_ls_structure_factor_coef F
_refine_ls_weighting_scheme 'Weighting scheme based on counting statistics'
_refine_ls_wR_factor_obs 0.0709
_reflns_number_observed 3340
_reflns_number_total 3840
_reflns_observed_criterion refl_observed_if_F_>_3_sigma(F)
_cod_data_source_file oa1000.cif
_cod_data_source_block I
_cod_original_cell_volume 1676.0(10)
_cod_original_sg_symbol_H-M 'P 21/a'
_cod_database_code 2005412

loop_
_symmetry_equiv_pos_as_xyz
+x,+y,+z
1/2-x,1/2+y,-z
-x,-y,-z
1/2+x,1/2-y,+z

loop_
_atom_site_aniso_label
_atom_site_aniso_U_11
_atom_site_aniso_U_22
_atom_site_aniso_U_33
_atom_site_aniso_U_12
_atom_site_aniso_U_13
_atom_site_aniso_U_23
_atom_site_aniso_type_symbol
O1 .0660(10) .0520(10) .0800(10) -.0170(10) .0140(10) -.0190(10) O
O2 .0760(10) .0490(10) .100(2) -.0170(10) .0160(10) .0100(10) O
C1 .0315(7) .0402(9) .0450(10) .0006(7) .0000(7) -.0021(8) C
C2 .0424(9) .0433(11) .0504(11) -.0017(8) .0023(8) -.0048(9) C
C3 .0460(10) .0530(10) .067(2) .0030(10) .00180(10) -.0050(10) C
C4 .0420(10) .062(2) .0560(10) .0000(10) .0110(10) .0050(10) C
C5 .0420(9) .0433(12) .0614(13) -.0006(8) .0036(9) .0100(9) C
C6 .0391(8) .0358(9) .0514(11) .0045(7) .0011(7) .0025(8) C
C7 .0322(7) .0307(8) .0488(10) .0009(6) -.0006(7) -.0011(7) C
C8 .0294(7) .0734(16) .0536(12) -.0044(9) .0015(7) .0006(11) C
C9 .0500(10) .088(3) .094(3) .0010(10) .026(2) .024(2) C
C10 .0389(8) .0413(11) .0443(10) .0065(7) -.0021(7) -.0046(8) C
C11 .101(3) .0470(10) .063(2) .0210(10) .004(2) -.0060(10) C
C12 .144(5) .066(2) .060(2) .043(3) .0011(2) -.009(2) C
C13 .087(2) .106(3) .0460(10) .047(2) .0040(10) -.011(2) C
C14 .0510(10) .090(2) .0440(10) .0040(10) .0000(10) -.0040(10) C
C15 .0437(9) .0551(13) .0489(11) -.0020(9) .0000(8) -.0049(10) C
C16 .0314(7) .0353(9) .0524(11) .0034(7) -.0016(7) .0002(7) C
C17 .0420(10) .0350(10) .080(2) .0010(10) -.0030(10) .0050(10) C
C18 .0540(10) .047(2) .111(3) .0140(10) -.007(2) .015(2) C
C19 .0420(10) .067(2) .104(3) .0130(10) -.0130(10) .007(2) C
C20 .0380(10) .063(2) .080(2) -.0040(10) -.0110(10) .0000(10) C
C21 .0390(10) .0440(10) .0620(10) -.0060(10) -.0090(10) -.0010(10) C

loop_
_atom_site_label
_atom_site_occupancy
_atom_site_fract_x
_atom_site_fract_y
_atom_site_fract_z
_atom_site_U_iso_or_equiv
_atom_site_thermal_displace_type
O(1) 1.000 0.9667(3) 0.4727(1) 0.6955(4) 0.067 Uij
O(2) 1.000 0.7183(4) 0.2646(1) 0.6329(5) 0.076 Uij
C(1) 1.000 0.9684(2) 0.3864(1) 0.5495(3) 0.039 Uij
C(2) 1.000 0.9002(3) 0.4295(1) 0.6541(3) 0.046 Uij
C(3) 1.000 0.7465(3) 0.4188(1) 0.7101(4) 0.056 Uij
C(4) 1.000 0.7078(3) 0.3573(1) 0.7492(4) 0.054 Uij
C(5) 1.000 0.7672(3) 0.3130(1) 0.6383(4) 0.049 Uij
C(6) 1.000 0.8969(2) 0.3272(1) 0.5419(3) 0.042 Uij
C(7) 1.000 0.8736(2) 0.3656(1) 0.3894(3) 0.038 Uij
C(8) 1.000 1.1372(2) 0.3913(1) 0.5487(3) 0.052 Uij
C(9) 1.000 0.5384(4) 0.3501(2) 0.7624(7) 0.078 Uij
C(10) 1.000 0.9555(2) 0.3486(1) 0.2430(3) 0.042 Uij
C(11) 1.000 0.9602(6) 0.2917(2) 0.1942(5) 0.071 Uij
C(12) 1.000 1.0342(8) 0.2767(2) 0.0574(5) 0.091 Uij
C(13) 1.000 1.0993(5) 0.3170(2) -0.0342(4) 0.080 Uij
C(14) 1.000 1.0925(3) 0.3736(2) 0.0113(4) 0.062 Uij
C(15) 1.000 1.0206(3) 0.3896(1) 0.1483(3) 0.050 Uij
C(16) 1.000 0.7222(2) 0.3914(1) 0.3317(3) 0.040 Uij
C(17) 1.000 0.7089(3) 0.4491(1) 0.2948(4) 0.053 Uij
C(18) 1.000 0.5689(4) 0.4719(2) 0.2354(6) 0.071 Uij
C(19) 1.000 0.4422(3) 0.4374(2) 0.2145(6) 0.072 Uij
C(20) 1.000 0.4548(3) 0.3798(2) 0.2488(5) 0.061 Uij
C(21) 1.000 0.5945(3) 0.3567(1) 0.3069(4) 0.049 Uij
H(3A) 1.000 0.67239 0.43188 0.62293 0.08 Uiso
H(3B) 1.000 0.73899 0.44098 0.80903 0.07 Uiso
H(4) 1.000 0.74810 0.34941 0.86236 0.09 Uiso
H(6) 1.000 0.95934 0.29388 0.54050 0.036 Uiso
H(8A) 1.000 1.19622 0.40431 0.64853 0.07 Uiso
H(8B) 1.000 1.15492 0.41721 0.46063 0.08 Uiso
H(8C) 1.000 1.17412 0.35431 0.52313 0.10 Uiso
H(9A) 1.000 0.51411 0.31143 0.78719 0.10 Uiso
H(9B) 1.000 0.48301 0.36103 0.65819 0.11 Uiso
H(9C) 1.000 0.50971 0.37443 0.84929 0.09 Uiso
H(11) 1.000 0.91233 0.26289 0.25459 0.10 Uiso
H(12) 1.000 1.03990 0.23730 0.02662 0.15 Uiso
H(13) 1.000 1.14934 0.30613 -0.12892 0.08 Uiso
H(14) 1.000 1.13779 0.40213 -0.05253 0.07 Uiso
H(15) 1.000 1.01549 0.42910 0.17798 0.09 Uiso
H(17) 1.000 0.79595 0.47326 0.31047 0.05 Uiso
H(18) 1.000 0.56044 0.51166 0.20837 0.09 Uiso
H(19) 1.000 0.34552 0.45347 0.17689 0.10 Uiso
H(20) 1.000 0.36752 0.35567 0.23198 0.06 Uiso
H(21) 1.000 0.60311 0.31671 0.33034 0.05 Uiso

loop_
_geom_angle_atom_site_label_1
_geom_angle_atom_site_label_2
_geom_angle_atom_site_label_3
_geom_angle
_geom_angle_publ_flag
C(2) C(1) C(6) 116.5(2) yes
C(2) C(1) C(7) 117.9(2) yes
C(2) C(1) C(8) 114.8(3) yes
C(6) C(1) C(7) 59.4(2) yes
C(6) C(1) C(8) 118.8(2) yes
C(7) C(1) C(8) 118.4(2) yes
O(1) C(2) C(1) 120.6(3) yes
O(1) C(2) C(3) 119.6(3) yes
C(1) C(2) C(3) 119.7(3) yes
C(2) C(3) C(4) 116.9(3) yes
C(2) C(3) H(3A) 107.6(3) ?
C(2) C(3) H(3B) 107.8(3) ?
C(4) C(3) H(3A) 107.5(3) ?
C(4) C(3) H(3B) 107.8(3) ?
H(3A) C(3) H(3B) 109.1(3) ?
C(3) C(4) C(5) 115.5(3) yes
C(3) C(4) C(9) 111.4(3) yes
C(3) C(4) H(4) 108.0(3) ?
C(5) C(4) C(9) 112.3(3) yes
C(5) C(4) H(4) 108.0(3) ?
C(9) C(4) H(4) 100.4(3) ?
O(2) C(5) C(4) 121.3(3) yes
O(2) C(5) C(6) 118.9(3) yes
C(4) C(5) C(6) 119.7(3) yes
C(1) C(6) C(5) 121.6(3) yes
C(1) C(6) C(7) 60.7(2) yes
C(1) C(6) H(6) 120.1(2) ?
C(5) C(6) C(7) 120.4(2) yes
C(5) C(6) H(6) 107.9(3) ?
C(7) C(6) H(6) 120.1(3) ?
C(1) C(7) C(6) 59.9(2) yes
C(1) C(7) C(10) 118.0(2) yes
C(1) C(7) C(16) 121.4(2) yes
C(6) C(7) C(10) 116.1(2) yes
C(6) C(7) C(16) 121.7(2) yes
C(10) C(7) C(16) 111.2(2) yes
C(1) C(8) H(8A) 118.4(3) ?
C(1) C(8) H(8B) 107.3(3) ?
C(1) C(8) H(8C) 107.3(3) ?
H(8A) C(8) H(8B) 107.3(3) ?
H(8A) C(8) H(8C) 107.3(3) ?
H(8B) C(8) H(8C) 109.0(3) ?
C(4) C(9) H(9A) 111.4(4) ?
C(4) C(9) H(9B) 109.0(4) ?
C(4) C(9) H(9C) 109.2(4) ?
H(9A) C(9) H(9B) 109.1(5) ?
H(9A) C(9) H(9C) 109.1(5) ?
H(9B) C(9) H(9C) 109.0(5) ?
C(7) C(10) C(11) 120.4(3) yes
C(7) C(10) C(15) 120.8(3) yes
C(11) C(10) C(15) 118.7(3) no
C(10) C(11) C(12) 119.8(4) no
C(10) C(11) H(11) 120.2(4) ?
C(12) C(11) H(11) 120.0(4) ?
C(11) C(12) C(13) 121.3(5) no
C(11) C(12) H(12) 119.4(5) ?
C(13) C(12) H(12) 119.3(6) ?
C(12) C(13) C(14) 119.3(4) no
C(12) C(13) H(13) 120.4(6) ?
C(14) C(13) H(13) 120.3(5) ?
C(13) C(14) C(15) 120.6(4) no
C(13) C(14) H(14) 119.7(4) ?
C(15) C(14) H(14) 119.7(4) ?
C(10) C(15) C(14) 120.4(3) no
C(10) C(15) H(15) 119.8(3) ?
C(14) C(15) H(15) 119.9(3) ?
C(7) C(16) C(17) 120.7(2) yes
C(7) C(16) C(21) 120.0(2) yes
C(17) C(16) C(21) 119.2(3) no
C(16) C(17) C(18) 120.0(3) no
C(16) C(17) H(17) 120.0(3) ?
C(18) C(17) H(17) 120.0(3) ?
C(17) C(18) C(19) 120.3(4) no
C(17) C(18) H(18) 119.8(4) ?
C(19) C(18) H(18) 119.9(4) ?
C(18) C(19) C(20) 120.0(4) no
C(18) C(19) H(19) 120.1(4) ?
C(20) C(19) H(19) 119.9(4) ?
C(19) C(20) C(21) 119.9(3) no
C(19) C(20) H(20) 120.1(3) ?
C(21) C(20) H(20) 120.0(4) ?
C(16) C(21) C(20) 120.5(3) no
C(16) C(21) H(21) 119.7(3) ?
C(20) C(21) H(21) 119.7(3) ?

loop_
_geom_bond_atom_site_label_1
_geom_bond_atom_site_label_2
_geom_bond_distance
_geom_bond_publ_flag
O(1) C(2) 1.202(4) yes
O(2) C(5) 1.217(4) yes
C(1) C(2) 1.490(4) yes
C(1) C(6) 1.527(4) yes
C(1) C(7) 1.540(4) yes
C(1) C(8) 1.512(3) yes
C(2) C(3) 1.512(4) yes
C(3) C(4) 1.525(5) yes
C(3) H(3A) 0.960(4) ?
C(3) H(3B) 0.960(4) ?
C(4) C(5) 1.505(5) yes
C(4) C(9) 1.537(5) yes
C(4) H(4) 0.960(4) ?
C(5) C(6) 1.501(4) yes
C(6) C(7) 1.519(4) yes
C(6) H(6) 0.961(3) ?
C(7) C(10) 1.508(4) yes
C(7) C(16) 1.506(3) yes
C(8) H(8A) 0.960(3) ?
C(8) H(8B) 0.960(3) ?
C(8) H(8C) 0.960(4) ?
C(9) H(9A) 0.960(6) ?
C(9) H(9B) 0.960(5) ?
C(9) H(9C) 0.959(6) ?
C(10) C(11) 1.395(5) no
C(10) C(15) 1.394(4) no
C(11) C(12) 1.390(7) no
C(11) H(11) 0.960(4) ?
C(12) C(13) 1.369(8) no
C(12) H(12) 0.961(5) ?
C(13) C(14) 1.382(8) no
C(13) H(13) 0.960(5) ?
C(14) C(15) 1.388(5) no
C(14) H(14) 0.960(4) ?
C(15) H(15) 0.960(3) ?
C(16) C(17) 1.389(4) no
C(16) C(21) 1.397(4) no
C(17) C(18) 1.394(5) no
C(17) H(17) 0.960(3) ?
C(18) C(19) 1.386(5) no
C(18) H(18) 0.961(4) ?
C(19) C(20) 1.382(6) no
C(19) H(19) 0.960(4) ?
C(20) C(21) 1.392(4) no
C(20) H(20) 0.960(3) ?
C(21) H(21) 0.959(3) ?

loop_
_geom_torsion_atom_site_label_1
_geom_torsion_atom_site_label_2
_geom_torsion_atom_site_label_3
_geom_torsion_atom_site_label_4
_geom_torsion
_geom_torsion_publ_flag
C(6) C(1) C(2) O(1) 164.3(4) no
C(6) C(1) C(2) C(3) -15.1(3) no
C(2) C(1) C(6) C(5) -1.5(3) no
C(2) C(1) C(6) C(7) 108.1(3) no
C(2) C(1) C(6) H(6) -142.0(4) no
C(7) C(1) C(2) O(1) -128.0(4) no
C(7) C(1) C(2) C(3) 52.5(3) no
C(2) C(1) C(7) C(6) -105.9(3) no
C(2) C(1) C(7) C(10) 148.6(3) no
C(2) C(1) C(7) C(16) 5.0(2) no
C(8) C(1) C(2) O(1) 18.8(3) no
C(8) C(1) C(2) C(3) -160.6(4) no
C(2) C(1) C(8) H(8A) 33.2(3) no
C(2) C(1) C(8) H(8B) -88.2(3) no
C(2) C(1) C(8) H(8C) 154.8(4) no
C(7) C(1) C(6) C(5) -109.6(3) no
C(6) C(1) C(7) C(6) 0.0(2) no
C(7) C(1) C(6) C(7) 0.0(2) no
C(6) C(1) C(7) C(10) -105.5(3) no
C(6) C(1) C(7) C(16) 111.0(3) no
C(7) C(1) C(6) H(6) 109.9(3) no
C(8) C(1) C(6) C(5) 142.6(4) no
C(8) C(1) C(6) C(7) -107.8(3) no
C(8) C(1) C(6) H(6) 2.1(3) no
C(6) C(1) C(8) H(8A) -111.4(4) no
C(6) C(1) C(8) H(8B) 127.2(4) no
C(6) C(1) C(8) H(8C) 10.1(3) no
C(8) C(1) C(7) C(6) 108.4(3) no
C(8) C(1) C(7) C(10) 2.9(3) no
C(8) C(1) C(7) C(16) -140.6(3) no
C(7) C(1) C(8) H(8A) 179.9(4) no
C(7) C(1) C(8) H(8B) 58.5(3) no
C(7) C(1) C(8) H(8C) -58.6(3) no
O(1) C(2) C(3) C(4) -144.7(4) no
O(1) C(2) C(3) H(3A) 94.3(4) no
O(1) C(2) C(3) H(3B) -23.2(3) no
C(1) C(2) C(3) C(4) 34.7(3) no
C(1) C(2) C(3) H(3A) -86.3(3) no
C(1) C(2) C(3) H(3B) 156.2(4) no
C(2) C(3) C(4) C(5) -36.5(3) no
C(2) C(3) C(4) C(9) -166.1(4) no
C(2) C(3) C(4) H(4) 84.5(4) no
H(3A) C(3) C(4) C(5) 84.6(4) no
H(3A) C(3) C(4) C(9) -45.1(4) no
H(3A) C(3) C(4) H(4) -154.4(4) no
H(3B) C(3) C(4) C(5) -158.0(4) no
H(3B) C(3) C(4) C(9) 72.4(4) no
H(3B) C(3) C(4) H(4) -37.0(3) no
C(3) C(4) C(5) O(2) -164.1(5) no
C(3) C(4) C(5) C(6) 20.4(3) no
C(3) C(4) C(9) H(9A) -179.9(5) no
C(3) C(4) C(9) H(9B) 59.6(4) no
C(3) C(4) C(9) H(9C) -59.3(4) no
C(9) C(4) C(5) O(2) -34.9(4) no
C(9) C(4) C(5) C(6) 149.6(4) no
C(5) C(4) C(9) H(9A) 48.8(4) no
C(5) C(4) C(9) H(9B) -71.6(4) no
C(5) C(4) C(9) H(9C) 169.4(5) no
H(4) C(4) C(5) O(2) 74.9(4) no
H(4) C(4) C(5) C(6) -100.5(4) no
H(4) C(4) C(9) H(9A) -65.7(5) no
H(4) C(4) C(9) H(9B) 173.8(5) no
H(4) C(4) C(9) H(9C) 54.8(4) no
O(2) C(5) C(6) C(1) -177.2(4) no
O(2) C(5) C(6) C(7) 110.6(4) no
O(2) C(5) C(6) H(6) -32.5(3) no
C(4) C(5) C(6) C(1) -1.7(3) no
C(4) C(5) C(6) C(7) -73.9(3) no
C(4) C(5) C(6) H(6) 143.0(4) no
C(1) C(6) C(7) C(1) 0.0(2) no
C(1) C(6) C(7) C(10) 108.7(3) no
C(1) C(6) C(7) C(16) -110.5(3) no
C(5) C(6) C(7) C(1) 111.6(3) no
C(5) C(6) C(7) C(10) -139.7(3) no
C(5) C(6) C(7) C(16) 1.1(3) no
H(6) C(6) C(7) C(1) -109.8(3) no
H(6) C(6) C(7) C(10) -1.1(3) no
H(6) C(6) C(7) C(16) 139.7(4) no
C(1) C(7) C(10) C(11) 110.8(4) no
C(1) C(7) C(10) C(15) -72.8(3) no
C(1) C(7) C(16) C(17) 59.8(3) no
C(1) C(7) C(16) C(21) -123.4(3) no
C(6) C(7) C(10) C(11) 42.6(3) no
C(6) C(7) C(10) C(15) -140.9(4) no
C(6) C(7) C(16) C(17) 131.5(4) no
C(6) C(7) C(16) C(21) -51.7(3) no
C(16) C(7) C(10) C(11) -102.2(4) no
C(16) C(7) C(10) C(15) 74.3(3) no
C(10) C(7) C(16) C(17) -86.0(3) no
C(10) C(7) C(16) C(21) 90.8(3) no
C(7) C(10) C(11) C(12) 179.1(6) no
C(7) C(10) C(11) H(11) -0.7(4) no
C(7) C(10) C(15) C(14) -178.4(4) no
C(7) C(10) C(15) H(15) 1.5(3) no
C(15) C(10) C(11) C(12) 2.5(4) no
C(11) C(10) C(15) C(14) -1.9(4) no
C(15) C(10) C(11) H(11) -177.3(6) no
C(11) C(10) C(15) H(15) 178.0(5) no
C(10) C(11) C(12) C(13) -1.9(5) no
C(10) C(11) C(12) H(12) 178.0(8) no
H(11) C(11) C(12) C(13) 177.9(8) no
H(11) C(11) C(12) H(12) -2.2(5) no
C(11) C(12) C(13) C(14) 0.6(5) no
C(11) C(12) C(13) H(13) -179.5(9) no
H(12) C(12) C(13) C(14) -179.3(8) no
H(12) C(12) C(13) H(13) 0.6(5) no
C(12) C(13) C(14) C(15) 0.0(5) no
C(12) C(13) C(14) H(14) -179.9(7) no
H(13) C(13) C(14) C(15) -179.9(7) no
H(13) C(13) C(14) H(14) 0.2(5) no
C(13) C(14) C(15) C(10) 0.6(4) no
C(13) C(14) C(15) H(15) -179.3(6) no
H(14) C(14) C(15) C(10) -179.4(5) no
H(14) C(14) C(15) H(15) 0.7(4) no
C(7) C(16) C(17) C(18) 177.5(5) no
C(7) C(16) C(17) H(17) -2.7(3) no
C(7) C(16) C(21) C(20) -178.0(4) no
C(7) C(16) C(21) H(21) 2.1(3) no
C(21) C(16) C(17) C(18) 0.7(3) no
C(17) C(16) C(21) C(20) -1.2(3) no
C(21) C(16) C(17) H(17) -179.5(5) no
C(17) C(16) C(21) H(21) 178.9(4) no
C(16) C(17) C(18) C(19) 0.7(4) no
C(16) C(17) C(18) H(18) -179.1(6) no
H(17) C(17) C(18) C(19) -179.1(6) no
H(17) C(17) C(18) H(18) 1.1(4) no
C(17) C(18) C(19) C(20) -1.6(4) no
C(17) C(18) C(19) H(19) 178.0(7) no
H(18) C(18) C(19) C(20) 178.2(7) no
H(18) C(18) C(19) H(19) -2.2(4) no
C(18) C(19) C(20) C(21) 1.1(4) no
C(18) C(19) C(20) H(20) -178.6(6) no
H(19) C(19) C(20) C(21) -178.5(6) no
H(19) C(19) C(20) H(20) 1.8(4) no
C(19) C(20) C(21) C(16) 0.3(4) no
C(19) C(20) C(21) H(21) -179.8(5) no
H(20) C(20) C(21) C(16) 180.0(5) no
H(20) C(20) C(21) H(21) -0.1(3) no
